data_7014676
loop_
_publ_author_name
'Kachi-Terajima, Chihiro'
'Yanagi, Katsuya'
'Kaziki, Toru'
'Kitazawa, Takafumi'
'Hasegawa, Miki'

_publ_section_title
;
 Luminescence tuning of imidazole-based lanthanide(iii) complexes [Ln =
 Sm, Eu, Gd, Tb, Dy].
;
_journal_issue 10
_journal_name_full 'Dalton transactions (Cambridge, England : 2003)'
_journal_page_first 2249
_journal_page_last 2256
_journal_paper_doi 10.1039/c0dt01046d
_journal_volume 40
_journal_year 2011
_chemical_formula_sum 'C19 H28 Dy N13 O10'
_chemical_formula_weight 761.04
_chemical_name_systematic
;
?
;
_space_group_IT_number 2
_symmetry_cell_setting triclinic
_symmetry_space_group_name_Hall '-P 1'
_symmetry_space_group_name_H-M 'P -1'
_atom_sites_solution_hydrogens geom
_atom_sites_solution_primary direct
_atom_sites_solution_secondary difmap
_audit_creation_method SHELXL-97
_cell_angle_alpha 100.834(5)
_cell_angle_beta 108.384(4)
_cell_angle_gamma 104.729(5)
_cell_formula_units_Z 4
_cell_length_a 11.205(3)
_cell_length_b 16.115(5)
_cell_length_c 17.472(5)
_cell_measurement_reflns_used 1595
_cell_measurement_temperature 90(2)
_cell_measurement_theta_max 0.00
_cell_measurement_theta_min 0.00
_cell_volume 2769.2(14)
_computing_cell_refinement 'Bruker SMART'
_computing_data_collection 'Bruker SMART'
_computing_data_reduction 'Bruker SAINT'
_computing_molecular_graphics 'Bruker SHELXTL'
_computing_publication_material 'Bruker SHELXTL'
_computing_structure_refinement 'SHELXL-97 (Sheldrick, 1997)'
_computing_structure_solution 'SHELXS-97 (Sheldrick, 1990)'
_diffrn_ambient_temperature 90(2)
_diffrn_detector_area_resol_mean 8.333
_diffrn_measured_fraction_theta_full 0.988
_diffrn_measured_fraction_theta_max 0.988
_diffrn_measurement_device_type 'CCD area detector'
_diffrn_measurement_method 'phi and omega scans'
_diffrn_radiation_monochromator graphite
_diffrn_radiation_source 'fine-focus sealed tube'
_diffrn_radiation_type MoK\a
_diffrn_radiation_wavelength 0.71073
_diffrn_reflns_av_R_equivalents 0.0542
_diffrn_reflns_av_sigmaI/netI 0.0987
_diffrn_reflns_limit_h_max 10
_diffrn_reflns_limit_h_min -11
_diffrn_reflns_limit_k_max 16
_diffrn_reflns_limit_k_min -8
_diffrn_reflns_limit_l_max 18
_diffrn_reflns_limit_l_min -18
_diffrn_reflns_number 10769
_diffrn_reflns_theta_full 21.85
_diffrn_reflns_theta_max 21.85
_diffrn_reflns_theta_min 1.28
_diffrn_standards_decay_% 0
_exptl_absorpt_coefficient_mu 2.776
_exptl_absorpt_correction_T_max 0.7883
_exptl_absorpt_correction_T_min 0.5322
_exptl_absorpt_correction_type empirical
_exptl_absorpt_process_details 'SADABS; Sheldrick 1996'
_exptl_crystal_colour colourless
_exptl_crystal_density_diffrn 1.825
_exptl_crystal_density_method 'not measured'
_exptl_crystal_description prism
_exptl_crystal_F_000 1516
_exptl_crystal_size_max 0.26
_exptl_crystal_size_mid 0.18
_exptl_crystal_size_min 0.09
_refine_diff_density_max 3.846
_refine_diff_density_min -1.857
_refine_diff_density_rms 0.212
_refine_ls_extinction_method none
_refine_ls_goodness_of_fit_ref 1.057
_refine_ls_hydrogen_treatment constr
_refine_ls_matrix_type full
_refine_ls_number_parameters 719
_refine_ls_number_reflns 6577
_refine_ls_number_restraints 0
_refine_ls_restrained_S_all 1.057
_refine_ls_R_factor_all 0.0949
_refine_ls_R_factor_gt 0.0677
_refine_ls_shift/su_max 0.000
_refine_ls_shift/su_mean 0.000
_refine_ls_structure_factor_coef Fsqd
_refine_ls_weighting_details 'calc w=1/[\s^2^(Fo^2^)+(0.0831P)^2^+22.4126P] where P=(Fo^2^+2Fc^2^)/3'
_refine_ls_weighting_scheme calc
_refine_ls_wR_factor_gt 0.1598
_refine_ls_wR_factor_ref 0.1789
_reflns_number_gt 4750
_reflns_number_total 6577
_reflns_threshold_expression >2sigma(I)
_cod_data_source_file C0DT01046D.TXT
_cod_data_source_block 10_DyH3L
_cod_depositor_comments
;
The following automatic conversions were performed:
'_symmetry_cell_setting' value 'Triclinic' changed to 'triclinic'
according to '/home/saulius/struct/CIF-dictionaries/cif_core.dic'
dictionary named 'cif_core.dic' version 2.4.1 from 2010-06-29.

Automatic conversion script
Id: cif_fix_enum 1555 2011-01-17 13:19:09Z saulius 
;
_cod_original_cell_volume 2769.1(13)
_cod_original_sg_symbol_H-M P-1
_cod_database_code 7014676

loop_
_symmetry_equiv_pos_as_xyz
'x, y, z'
'-x, -y, -z'

loop_
_atom_site_label
_atom_site_type_symbol
_atom_site_fract_x
_atom_site_fract_y
_atom_site_fract_z
_atom_site_U_iso_or_equiv
_atom_site_adp_type
_atom_site_occupancy
_atom_site_symmetry_multiplicity
_atom_site_calc_flag
_atom_site_refinement_flags
_atom_site_disorder_assembly
_atom_site_disorder_group
C1 C 0.7135(16) 0.1898(10) 0.1119(10) 0.033(4) Uani 1 1 d . . .
H19A H 0.6675 0.1257 0.1038 0.039 Uiso 1 1 calc R . .
H19B H 0.7259 0.1954 0.0592 0.039 Uiso 1 1 calc R . .
C2 C 0.6286(15) 0.2449(10) 0.1309(10) 0.029(4) Uani 1 1 d . . .
H20A H 0.5397 0.2230 0.0844 0.035 Uiso 1 1 calc R . .
H20B H 0.6163 0.2401 0.1837 0.035 Uiso 1 1 calc R . .
C3 C 0.6433(15) 0.3789(10) 0.0915(9) 0.021(3) Uani 1 1 d . . .
H21 H 0.5529 0.3509 0.0533 0.025 Uiso 1 1 calc R . .
C4 C 0.7195(15) 0.4688(10) 0.0966(9) 0.025(3) Uani 1 1 d . . .
C5 C 0.6904(16) 0.5277(11) 0.0513(10) 0.032(4) Uani 1 1 d . . .
H23 H 0.6083 0.5186 0.0072 0.038 Uiso 1 1 calc R . .
C6 C 0.8959(15) 0.5866(10) 0.1418(9) 0.024(4) Uani 1 1 d . . .
H24 H 0.9833 0.6287 0.1727 0.029 Uiso 1 1 calc R . .
C7 C 0.9422(17) 0.1907(11) 0.1539(10) 0.035(4) Uani 1 1 d . . .
H25A H 0.9413 0.2075 0.1021 0.042 Uiso 1 1 calc R . .
H25B H 0.9132 0.1245 0.1392 0.042 Uiso 1 1 calc R . .
C8 C 1.0865(17) 0.2296(11) 0.2199(10) 0.036(4) Uani 1 1 d . . .
H26A H 1.0970 0.1982 0.2639 0.043 Uiso 1 1 calc R . .
H26B H 1.1502 0.2226 0.1928 0.043 Uiso 1 1 calc R . .
C9 C 1.2334(17) 0.3690(13) 0.3123(10) 0.041(5) Uani 1 1 d . . .
H27 H 1.3020 0.3430 0.3222 0.049 Uiso 1 1 calc R . .
C10 C 1.2587(15) 0.4596(11) 0.3572(9) 0.025(3) Uani 1 1 d . . .
C11 C 1.3716(15) 0.5229(13) 0.4203(10) 0.035(5) Uani 1 1 d . . .
H29 H 1.4573 0.5170 0.4411 0.042 Uiso 1 1 calc R . .
C12 C 1.2087(16) 0.5765(11) 0.4023(9) 0.027(4) Uani 1 1 d . . .
H30 H 1.1610 0.6167 0.4085 0.032 Uiso 1 1 calc R . .
C13 C 0.8285(16) 0.1863(10) 0.2525(10) 0.030(4) Uani 1 1 d . . .
H31A H 0.8513 0.1306 0.2485 0.036 Uiso 1 1 calc R . .
H31B H 0.7336 0.1705 0.2458 0.036 Uiso 1 1 calc R . .
C14 C 0.9154(18) 0.2522(11) 0.3405(10) 0.038(4) Uani 1 1 d . . .
H32A H 0.8857 0.2314 0.3834 0.046 Uiso 1 1 calc R . .
H32B H 1.0100 0.2564 0.3547 0.046 Uiso 1 1 calc R . .
C15 C 0.8641(14) 0.3822(10) 0.3910(9) 0.021(3) Uani 1 1 d . . .
H33 H 0.8460 0.3575 0.4331 0.025 Uiso 1 1 calc R . .
C16 C 0.8497(15) 0.4665(9) 0.3871(9) 0.020(4) Uani 1 1 d . . .
C17 C 0.8221(15) 0.5288(11) 0.4364(10) 0.030(4) Uani 1 1 d . . .
H35 H 0.8038 0.5254 0.4854 0.035 Uiso 1 1 calc R . .
C18 C 0.8563(14) 0.5764(10) 0.3347(9) 0.024(4) Uani 1 1 d . . .
H36 H 0.8657 0.6141 0.2996 0.028 Uiso 1 1 calc R . .
C19 C 0.6808(15) 0.3511(11) 0.8763(9) 0.029(4) Uani 1 1 d . . .
H7A H 0.6696 0.3463 0.9295 0.034 Uiso 1 1 calc R . .
H7B H 0.7081 0.4154 0.8789 0.034 Uiso 1 1 calc R . .
C20 C 0.7866(14) 0.3132(10) 0.8667(10) 0.027(2) Uani 1 1 d . . .
H8A H 0.8009 0.3207 0.8149 0.032 Uiso 1 1 calc R . .
H8B H 0.8719 0.3458 0.9155 0.032 Uiso 1 1 calc R . .
C21 C 0.8223(15) 0.1817(14) 0.9053(10) 0.039(5) Uani 1 1 d . . .
H9 H 0.9132 0.2160 0.9390 0.047 Uiso 1 1 calc R . .
C22 C 0.7680(16) 0.0894(13) 0.9016(10) 0.037(5) Uani 1 1 d . . .
C23 C 0.827(2) 0.0358(16) 0.9389(11) 0.051(6) Uani 1 1 d . . .
H11 H 0.9183 0.0506 0.9737 0.061 Uiso 1 1 calc R . .
C24 C 0.6152(18) -0.0338(13) 0.8709(10) 0.035(5) Uani 1 1 d . . .
H12 H 0.5300 -0.0791 0.8497 0.042 Uiso 1 1 calc R . .
C25 C 0.4408(14) 0.3159(11) 0.8271(9) 0.028(4) Uani 1 1 d . . .
H1A H 0.4499 0.3802 0.8372 0.033 Uiso 1 1 calc R . .
H1B H 0.4470 0.3006 0.8802 0.033 Uiso 1 1 calc R . .
C26 C 0.3019(14) 0.2578(10) 0.7565(10) 0.027(2) Uani 1 1 d . . .
H2A H 0.2308 0.2543 0.7791 0.032 Uiso 1 1 calc R . .
H2B H 0.2825 0.2849 0.7096 0.032 Uiso 1 1 calc R . .
C27 C 0.1999(14) 0.1108(10) 0.6684(9) 0.024(4) Uani 1 1 d . . .
H3 H 0.1185 0.1229 0.6503 0.029 Uiso 1 1 calc R . .
C28 C 0.2050(15) 0.0266(10) 0.6312(10) 0.024(4) Uani 1 1 d . . .
C29 C 0.1071(15) -0.0482(11) 0.5652(9) 0.026(4) Uani 1 1 d . . .
H5 H 0.0162 -0.0550 0.5361 0.031 Uiso 1 1 calc R . .
C30 C 0.2957(15) -0.0746(10) 0.6058(9) 0.021(4) Uani 1 1 d . . .
H6 H 0.3579 -0.1056 0.6085 0.025 Uiso 1 1 calc R . .
C31 C 0.5577(15) 0.3366(11) 0.7290(10) 0.032(4) Uani 1 1 d . . .
H13A H 0.5139 0.3828 0.7264 0.039 Uiso 1 1 calc R . .
H13B H 0.6523 0.3655 0.7381 0.039 Uiso 1 1 calc R . .
C32 C 0.4895(14) 0.2621(9) 0.6461(9) 0.020(4) Uani 1 1 d . . .
H14A H 0.3914 0.2450 0.6284 0.024 Uiso 1 1 calc R . .
H14B H 0.5142 0.2834 0.6018 0.024 Uiso 1 1 calc R . .
C33 C 0.5750(14) 0.1478(10) 0.6042(10) 0.027(2) Uani 1 1 d . . .
H15 H 0.5765 0.1680 0.5568 0.032 Uiso 1 1 calc R . .
C34 C 0.6225(14) 0.0746(12) 0.6207(10) 0.029(4) Uani 1 1 d . . .
C35 C 0.6709(15) 0.0206(11) 0.5780(10) 0.030(4) Uani 1 1 d . . .
H17 H 0.6855 0.0240 0.5278 0.036 Uiso 1 1 calc R . .
C36 C 0.6586(15) -0.0196(12) 0.6870(10) 0.033(4) Uani 1 1 d . . .
H18A H 0.6652 -0.0518 0.7277 0.040 Uiso 1 1 calc R . .
C37 C 0.4751(17) 0.4266(12) 0.2117(10) 0.039(5) Uani 1 1 d . . .
H37A H 0.5727 0.4526 0.2345 0.058 Uiso 1 1 calc R . .
H37B H 0.4486 0.3614 0.2015 0.058 Uiso 1 1 calc R . .
H37C H 0.4409 0.4523 0.2522 0.058 Uiso 1 1 calc R . .
C38 C 0.9491(19) 0.9030(14) 0.1771(11) 0.050(5) Uani 1 1 d . . .
H38A H 0.9324 0.9222 0.2283 0.074 Uiso 1 1 calc R . .
H38B H 0.8740 0.9000 0.1278 0.074 Uiso 1 1 calc R . .
H38C H 1.0314 0.9460 0.1805 0.074 Uiso 1 1 calc R . .
Dy1 Dy 0.94228(7) 0.40150(5) 0.22658(4) 0.0212(3) Uani 1 1 d . . .
Dy2 Dy 0.50974(7) 0.12657(5) 0.77433(4) 0.0203(3) Uani 1 1 d . . .
N1 N 0.8437(12) 0.2214(8) 0.1817(7) 0.025(3) Uani 1 1 d . . .
N2 N 0.7003(12) 0.3386(8) 0.1394(7) 0.0231(18) Uani 1 1 d . . .
N3 N 0.8528(11) 0.5063(8) 0.1527(7) 0.018(3) Uani 1 1 d . . .
N4 N 0.8012(12) 0.6005(8) 0.0820(8) 0.026(3) Uani 1 1 d . . .
H15A H 0.8097 0.6492 0.0655 0.032 Uiso 1 1 calc R . .
N5 N 1.1106(13) 0.3225(8) 0.2561(7) 0.0231(18) Uani 1 1 d . . .
N6 N 1.1540(11) 0.4945(8) 0.3476(7) 0.022(3) Uani 1 1 d . . .
N7 N 1.3384(13) 0.5955(10) 0.4474(8) 0.036(4) Uani 1 1 d . . .
H18 H 1.3923 0.6455 0.4871 0.043 Uiso 1 1 calc R . .
N8 N 0.9012(12) 0.3391(8) 0.3389(7) 0.0231(18) Uani 1 1 d . . .
N9 N 0.8719(11) 0.4976(8) 0.3229(7) 0.017(3) Uani 1 1 d . . .
N10 N 0.8262(12) 0.5966(9) 0.4012(8) 0.030(3) Uani 1 1 d . . .
H39 H 0.8111 0.6461 0.4197 0.036 Uiso 1 1 calc R . .
N11 N 1.0413(12) 0.4277(9) 0.0982(8) 0.026(3) Uani 1 1 d . . .
N12 N 0.5511(11) 0.3004(8) 0.8028(8) 0.026(3) Uani 1 1 d . . .
N13 N 0.7439(11) 0.2166(8) 0.8613(7) 0.0218(18) Uani 1 1 d . . .
N14 N 0.6333(12) 0.0462(9) 0.8580(8) 0.029(3) Uani 1 1 d . . .
N15 N 0.7253(18) -0.0449(14) 0.9153(9) 0.052(5) Uani 1 1 d . . .
H7 H 0.7330 -0.0942 0.9277 0.063 Uiso 1 1 calc R . .
N16 N 0.3064(11) 0.1719(8) 0.7276(7) 0.0218(18) Uani 1 1 d . . .
N17 N 0.3233(11) 0.0075(8) 0.6550(7) 0.018(3) Uani 1 1 d . . .
N18 N 0.1683(12) -0.1070(8) 0.5523(7) 0.023(3) Uani 1 1 d . . .
H4 H 0.1301 -0.1597 0.5140 0.027 Uiso 1 1 calc R . .
N19 N 0.5309(11) 0.1841(8) 0.6565(7) 0.0218(18) Uani 1 1 d . . .
N20 N 0.6138(12) 0.0472(9) 0.6903(8) 0.026(3) Uani 1 1 d . . .
N21 N 0.6943(12) -0.0394(9) 0.6219(8) 0.033(4) Uani 1 1 d . . .
H10 H 0.7264 -0.0824 0.6095 0.040 Uiso 1 1 calc R . .
N22 N 0.4142(13) 0.0896(9) 0.9016(8) 0.028(3) Uani 1 1 d . . .
N23 N 0.4603(13) 0.7478(10) 0.6364(9) 0.033(3) Uani 1 1 d . . .
N24 N 0.8025(15) 0.7727(16) 0.9636(10) 0.069(6) Uani 1 1 d . . .
N25 N 0.7974(14) 0.7739(11) 0.5255(10) 0.038(4) Uani 1 1 d . . .
N26 N 0.0977(13) 0.7596(10) 0.3596(10) 0.035(4) Uani 1 1 d . . .
O1 O 1.1074(10) 0.4750(7) 0.1742(6) 0.027(3) Uani 1 1 d . . .
O2 O 0.9380(10) 0.3603(7) 0.0850(6) 0.027(3) Uani 1 1 d . . .
O3 O 1.0740(10) 0.4440(7) 0.0418(6) 0.028(3) Uani 1 1 d . . .
O4 O 0.3615(10) 0.0383(7) 0.8284(6) 0.024(2) Uani 1 1 d . . .
O5 O 0.4980(10) 0.1683(7) 0.9130(6) 0.028(3) Uani 1 1 d . . .
O6 O 0.3924(12) 0.0688(8) 0.9605(7) 0.046(3) Uani 1 1 d . . .
O7 O 0.4243(13) 0.7627(8) 0.5663(7) 0.049(3) Uani 1 1 d . . .
O8 O 0.4690(14) 0.8004(10) 0.7000(8) 0.064(4) Uani 1 1 d . . .
O9 O 0.4763(12) 0.6746(9) 0.6360(8) 0.051(3) Uani 1 1 d . . .
O10 O 0.8745(17) 0.8408(10) 0.9619(12) 0.088(3) Uani 1 1 d . . .
O11 O 0.6946(16) 0.7684(9) 0.9726(11) 0.088(3) Uani 1 1 d . . .
O12 O 0.8275(16) 0.6992(9) 0.9612(11) 0.088(3) Uani 1 1 d . . .
O13 O 0.8400(11) 0.7750(7) 0.4683(7) 0.035(3) Uani 1 1 d . . .
O14 O 0.7385(13) 0.7035(10) 0.5317(8) 0.051(3) Uani 1 1 d . . .
O15 O 0.8215(13) 0.8439(10) 0.5782(10) 0.086(6) Uani 1 1 d . . .
O16 O 0.1191(12) 0.7441(8) 0.4288(7) 0.047(3) Uani 1 1 d . . .
O17 O 0.0455(14) 0.8180(11) 0.3467(9) 0.068(4) Uani 1 1 d . . .
O18 O 0.1336(12) 0.7208(8) 0.3085(7) 0.049(3) Uani 1 1 d . . .
O19 O 0.4214(11) 0.4462(8) 0.1347(7) 0.040(3) Uani 1 1 d . . .
H19 H 0.3498 0.4047 0.1030 0.060 Uiso 1 1 calc R . .
O20 O 0.9629(14) 0.8154(10) 0.1695(8) 0.061(4) Uani 1 1 d . . .
H20 H 0.9977 0.8103 0.2178 0.091 Uiso 1 1 calc R . .

loop_
_atom_site_aniso_label
_atom_site_aniso_U_11
_atom_site_aniso_U_22
_atom_site_aniso_U_33
_atom_site_aniso_U_23
_atom_site_aniso_U_13
_atom_site_aniso_U_12
C1 0.050(11) 0.018(9) 0.037(11) 0.013(8) 0.019(9) 0.017(9)
C2 0.032(9) 0.015(9) 0.027(10) -0.007(7) -0.001(8) 0.009(8)
C3 0.030(6) 0.026(7) 0.009(6) 0.009(5) 0.009(5) 0.010(6)
C4 0.032(7) 0.028(7) 0.011(6) 0.005(5) 0.008(5) 0.005(6)
C5 0.026(9) 0.043(11) 0.035(10) 0.017(9) 0.018(8) 0.013(9)
C6 0.028(9) 0.026(10) 0.017(9) 0.008(7) 0.005(8) 0.013(8)
C7 0.060(12) 0.027(10) 0.024(10) 0.010(8) 0.017(9) 0.022(10)
C8 0.057(12) 0.043(11) 0.034(10) 0.030(9) 0.024(9) 0.035(10)
C9 0.036(10) 0.077(15) 0.025(10) 0.031(10) 0.017(9) 0.024(11)
C10 0.032(7) 0.028(7) 0.011(6) 0.005(5) 0.008(5) 0.005(6)
C11 0.025(9) 0.077(14) 0.024(10) 0.025(10) 0.015(8) 0.035(10)
C12 0.044(11) 0.022(10) 0.014(9) 0.003(8) 0.017(8) 0.004(9)
C13 0.045(10) 0.013(9) 0.034(10) 0.011(8) 0.009(8) 0.018(8)
C14 0.058(12) 0.041(11) 0.028(10) 0.019(9) 0.021(9) 0.025(10)
C15 0.030(6) 0.026(7) 0.009(6) 0.009(5) 0.009(5) 0.010(6)
C16 0.036(9) 0.014(9) 0.008(8) 0.003(7) 0.006(7) 0.009(8)
C17 0.037(10) 0.037(11) 0.026(10) 0.015(9) 0.014(8) 0.024(9)
C18 0.029(9) 0.017(9) 0.016(9) -0.007(7) 0.003(7) 0.009(8)
C19 0.038(10) 0.026(10) 0.019(9) 0.004(8) 0.011(8) 0.007(8)
C20 0.021(5) 0.027(6) 0.028(6) 0.006(4) 0.007(4) 0.007(4)
C21 0.014(9) 0.080(16) 0.025(10) 0.009(10) 0.003(8) 0.026(10)
C22 0.027(10) 0.052(13) 0.034(11) 0.015(9) 0.000(8) 0.030(10)
C23 0.066(14) 0.095(18) 0.023(11) 0.026(11) 0.016(10) 0.071(15)
C24 0.046(11) 0.061(14) 0.024(10) 0.016(9) 0.022(9) 0.044(11)
C25 0.030(9) 0.037(10) 0.025(9) 0.009(8) 0.012(8) 0.024(8)
C26 0.021(5) 0.027(6) 0.028(6) 0.006(4) 0.007(4) 0.007(4)
C27 0.013(8) 0.036(11) 0.027(9) 0.012(8) 0.009(7) 0.011(8)
C28 0.026(9) 0.020(10) 0.037(10) 0.018(8) 0.020(8) 0.010(8)
C29 0.025(9) 0.037(11) 0.023(9) 0.021(8) 0.007(8) 0.013(9)
C30 0.032(10) 0.021(10) 0.018(9) 0.010(8) 0.013(8) 0.013(8)
C31 0.017(8) 0.032(10) 0.038(11) 0.007(9) 0.006(8) 0.001(8)
C32 0.016(8) 0.020(9) 0.019(9) 0.006(7) 0.001(7) 0.005(7)
C33 0.021(5) 0.027(6) 0.028(6) 0.006(4) 0.007(4) 0.007(4)
C34 0.008(8) 0.049(12) 0.030(10) 0.011(9) 0.009(7) 0.008(8)
C35 0.035(10) 0.040(11) 0.016(9) 0.009(8) 0.014(8) 0.008(9)
C36 0.024(9) 0.059(13) 0.029(10) 0.025(9) 0.010(8) 0.024(9)
C37 0.043(11) 0.040(11) 0.030(11) 0.008(9) 0.005(9) 0.022(9)
C38 0.054(12) 0.074(15) 0.031(11) 0.011(10) 0.025(10) 0.031(12)
Dy1 0.0272(5) 0.0239(5) 0.0149(4) 0.0071(3) 0.0075(3) 0.0119(4)
Dy2 0.0195(4) 0.0265(5) 0.0142(4) 0.0055(3) 0.0031(3) 0.0112(4)
N1 0.031(7) 0.035(8) 0.011(7) 0.008(6) 0.003(6) 0.020(7)
N2 0.040(5) 0.028(5) 0.014(4) 0.012(4) 0.016(4) 0.019(4)
N3 0.026(7) 0.015(7) 0.015(7) 0.003(6) 0.010(6) 0.010(6)
N4 0.032(8) 0.014(7) 0.043(9) 0.016(6) 0.020(7) 0.011(7)
N5 0.040(5) 0.028(5) 0.014(4) 0.012(4) 0.016(4) 0.019(4)
N6 0.023(7) 0.030(8) 0.022(7) 0.006(7) 0.010(6) 0.019(7)
N7 0.030(9) 0.047(10) 0.018(8) 0.006(7) 0.007(7) -0.004(8)
N8 0.040(5) 0.028(5) 0.014(4) 0.012(4) 0.016(4) 0.019(4)
N9 0.018(7) 0.018(7) 0.018(7) 0.000(6) 0.006(6) 0.015(6)
N10 0.039(8) 0.022(8) 0.033(9) 0.005(7) 0.018(7) 0.013(7)
N11 0.013(7) 0.028(9) 0.024(9) 0.000(7) -0.003(7) 0.003(7)
N12 0.018(7) 0.024(8) 0.023(8) -0.002(6) 0.001(6) 0.001(6)
N13 0.020(4) 0.029(5) 0.014(4) 0.000(3) 0.007(3) 0.010(4)
N14 0.028(8) 0.042(9) 0.029(8) 0.018(7) 0.009(7) 0.027(7)
N15 0.072(12) 0.096(15) 0.037(10) 0.043(10) 0.033(9) 0.072(12)
N16 0.020(4) 0.029(5) 0.014(4) 0.000(3) 0.007(3) 0.010(4)
N17 0.016(7) 0.022(8) 0.023(7) 0.008(6) 0.014(6) 0.006(6)
N18 0.038(8) 0.018(7) 0.015(7) 0.007(6) 0.008(7) 0.014(7)
N19 0.020(4) 0.029(5) 0.014(4) 0.000(3) 0.007(3) 0.010(4)
N20 0.020(7) 0.032(8) 0.024(8) 0.008(6) 0.001(6) 0.013(7)
N21 0.026(8) 0.044(9) 0.035(9) 0.009(8) 0.024(7) 0.010(7)
N22 0.040(8) 0.029(9) 0.018(9) 0.003(7) 0.014(7) 0.016(8)
N23 0.032(8) 0.028(9) 0.035(10) 0.011(8) 0.004(7) 0.012(7)
N24 0.014(8) 0.117(18) 0.037(10) -0.024(11) -0.008(7) 0.012(10)
N25 0.022(8) 0.028(10) 0.042(10) -0.012(9) -0.007(8) 0.013(7)
N26 0.022(8) 0.036(9) 0.039(10) -0.004(8) 0.015(7) 0.007(7)
O1 0.029(6) 0.038(7) 0.011(6) 0.015(5) 0.002(5) 0.006(6)
O2 0.031(6) 0.029(7) 0.020(6) 0.006(5) 0.012(5) 0.007(6)
O3 0.026(6) 0.043(7) 0.022(6) 0.018(6) 0.013(5) 0.012(5)
O4 0.031(6) 0.021(6) 0.022(7) 0.004(5) 0.012(5) 0.010(5)
O5 0.035(6) 0.037(7) 0.014(6) 0.010(5) 0.008(5) 0.016(6)
O6 0.062(8) 0.049(8) 0.031(8) 0.010(6) 0.029(7) 0.011(7)
O7 0.078(9) 0.043(8) 0.026(7) 0.012(6) 0.006(7) 0.035(7)
O8 0.094(11) 0.064(10) 0.034(8) 0.005(8) 0.026(8) 0.029(9)
O9 0.057(8) 0.049(9) 0.048(8) 0.019(7) 0.005(7) 0.033(7)
O10 0.080(7) 0.030(5) 0.133(9) 0.005(5) 0.028(6) 0.017(5)
O11 0.080(7) 0.030(5) 0.133(9) 0.005(5) 0.028(6) 0.017(5)
O12 0.080(7) 0.030(5) 0.133(9) 0.005(5) 0.028(6) 0.017(5)
O13 0.038(7) 0.042(8) 0.023(7) 0.004(6) 0.008(6) 0.016(6)
O14 0.056(8) 0.064(10) 0.043(8) 0.020(8) 0.022(7) 0.031(8)
O15 0.047(9) 0.063(10) 0.102(13) -0.046(10) 0.007(8) 0.022(8)
O16 0.065(9) 0.052(9) 0.020(7) 0.003(6) 0.017(6) 0.016(7)
O17 0.070(10) 0.117(13) 0.062(10) 0.049(9) 0.045(8) 0.063(10)
O18 0.056(8) 0.042(8) 0.034(8) -0.001(6) 0.019(7) -0.002(7)
O19 0.039(7) 0.035(7) 0.038(8) -0.001(6) 0.019(6) 0.004(6)
O20 0.060(9) 0.087(11) 0.042(8) 0.027(8) 0.022(7) 0.027(9)

loop_
_atom_type_symbol
_atom_type_description
_atom_type_scat_dispersion_real
_atom_type_scat_dispersion_imag
_atom_type_scat_source
C C 0.0033 0.0016 'International Tables Vol C Tables 4.2.6.8 and 6.1.1.4'
H H 0.0000 0.0000 'International Tables Vol C Tables 4.2.6.8 and 6.1.1.4'
N N 0.0061 0.0033 'International Tables Vol C Tables 4.2.6.8 and 6.1.1.4'
O O 0.0106 0.0060 'International Tables Vol C Tables 4.2.6.8 and 6.1.1.4'
Dy Dy -0.1892 4.4098 'International Tables Vol C Tables 4.2.6.8 and 6.1.1.4'

loop_
_geom_angle_atom_site_label_1
_geom_angle_atom_site_label_2
_geom_angle_atom_site_label_3
_geom_angle
_geom_angle_site_symmetry_1
_geom_angle_site_symmetry_3
_geom_angle_publ_flag
N1 C1 C2 109.9(12) . . ?
N1 C1 H19A 109.7 . . ?
C2 C1 H19A 109.7 . . ?
N1 C1 H19B 109.7 . . ?
C2 C1 H19B 109.7 . . ?
H19A C1 H19B 108.2 . . ?
N2 C2 C1 106.9(12) . . ?
N2 C2 H20A 110.3 . . ?
C1 C2 H20A 110.3 . . ?
N2 C2 H20B 110.3 . . ?
C1 C2 H20B 110.3 . . ?
H20A C2 H20B 108.6 . . ?
N2 C3 C4 118.4(14) . . ?
N2 C3 H21 120.8 . . ?
C4 C3 H21 120.8 . . ?
C5 C4 N3 108.5(13) . . ?
C5 C4 C3 132.7(14) . . ?
N3 C4 C3 118.6(13) . . ?
N4 C5 C4 106.4(14) . . ?
N4 C5 H23 126.8 . . ?
C4 C5 H23 126.8 . . ?
N4 C6 N3 111.7(13) . . ?
N4 C6 H24 124.2 . . ?
N3 C6 H24 124.2 . . ?
N1 C7 C8 114.5(13) . . ?
N1 C7 H25A 108.6 . . ?
C8 C7 H25A 108.6 . . ?
N1 C7 H25B 108.6 . . ?
C8 C7 H25B 108.6 . . ?
H25A C7 H25B 107.6 . . ?
N5 C8 C7 106.4(13) . . ?
N5 C8 H26A 110.4 . . ?
C7 C8 H26A 110.4 . . ?
N5 C8 H26B 110.4 . . ?
C7 C8 H26B 110.4 . . ?
H26A C8 H26B 108.6 . . ?
N5 C9 C10 117.6(15) . . ?
N5 C9 H27 121.2 . . ?
C10 C9 H27 121.2 . . ?
C11 C10 N6 107.5(13) . . ?
C11 C10 C9 131.5(16) . . ?
N6 C10 C9 120.6(14) . . ?
N7 C11 C10 107.8(14) . . ?
N7 C11 H29 126.1 . . ?
C10 C11 H29 126.1 . . ?
N6 C12 N7 112.0(15) . . ?
N6 C12 H30 124.0 . . ?
N7 C12 H30 124.0 . . ?
N1 C13 C14 114.3(13) . . ?
N1 C13 H31A 108.7 . . ?
C14 C13 H31A 108.7 . . ?
N1 C13 H31B 108.7 . . ?
C14 C13 H31B 108.7 . . ?
H31A C13 H31B 107.6 . . ?
N8 C14 C13 107.5(13) . . ?
N8 C14 H32A 110.2 . . ?
C13 C14 H32A 110.2 . . ?
N8 C14 H32B 110.2 . . ?
C13 C14 H32B 110.2 . . ?
H32A C14 H32B 108.5 . . ?
N8 C15 C16 121.0(14) . . ?
N8 C15 H33 119.5 . . ?
C16 C15 H33 119.5 . . ?
C17 C16 N9 109.0(13) . . ?
C17 C16 C15 133.7(14) . . ?
N9 C16 C15 117.2(12) . . ?
N10 C17 C16 105.7(14) . . ?
N10 C17 H35 127.2 . . ?
C16 C17 H35 127.2 . . ?
N9 C18 N10 111.3(15) . . ?
N9 C18 H36 124.3 . . ?
N10 C18 H36 124.3 . . ?
N12 C19 C20 109.6(12) . . ?
N12 C19 H7A 109.8 . . ?
C20 C19 H7A 109.8 . . ?
N12 C19 H7B 109.8 . . ?
C20 C19 H7B 109.8 . . ?
H7A C19 H7B 108.2 . . ?
N13 C20 C19 109.5(12) . . ?
N13 C20 H8A 109.8 . . ?
C19 C20 H8A 109.8 . . ?
N13 C20 H8B 109.8 . . ?
C19 C20 H8B 109.8 . . ?
H8A C20 H8B 108.2 . . ?
N13 C21 C22 118.0(14) . . ?
N13 C21 H9 121.0 . . ?
C22 C21 H9 121.0 . . ?
C23 C22 N14 111.4(19) . . ?
C23 C22 C21 130.6(18) . . ?
N14 C22 C21 117.9(14) . . ?
C22 C23 N15 104.9(17) . . ?
C22 C23 H11 127.5 . . ?
N15 C23 H11 127.5 . . ?
N15 C24 N14 114.1(18) . . ?
N15 C24 H12 123.0 . . ?
N14 C24 H12 123.0 . . ?
N12 C25 C26 110.9(12) . . ?
N12 C25 H1A 109.5 . . ?
C26 C25 H1A 109.5 . . ?
N12 C25 H1B 109.5 . . ?
C26 C25 H1B 109.5 . . ?
H1A C25 H1B 108.0 . . ?
N16 C26 C25 107.8(12) . . ?
N16 C26 H2A 110.1 . . ?
C25 C26 H2A 110.1 . . ?
N16 C26 H2B 110.1 . . ?
C25 C26 H2B 110.1 . . ?
H2A C26 H2B 108.5 . . ?
N16 C27 C28 120.4(14) . . ?
N16 C27 H3 119.8 . . ?
C28 C27 H3 119.8 . . ?
N17 C28 C29 107.5(13) . . ?
N17 C28 C27 121.1(14) . . ?
C29 C28 C27 131.3(14) . . ?
N18 C29 C28 105.8(13) . . ?
N18 C29 H5 127.1 . . ?
C28 C29 H5 127.1 . . ?
N18 C30 N17 110.3(13) . . ?
N18 C30 H6 124.8 . . ?
N17 C30 H6 124.8 . . ?
C32 C31 N12 111.2(12) . . ?
C32 C31 H13A 109.4 . . ?
N12 C31 H13A 109.4 . . ?
C32 C31 H13B 109.4 . . ?
N12 C31 H13B 109.4 . . ?
H13A C31 H13B 108.0 . . ?
N19 C32 C31 109.5(12) . . ?
N19 C32 H14A 109.8 . . ?
C31 C32 H14A 109.8 . . ?
N19 C32 H14B 109.8 . . ?
C31 C32 H14B 109.8 . . ?
H14A C32 H14B 108.2 . . ?
N19 C33 C34 117.3(15) . . ?
N19 C33 H15 121.4 . . ?
C34 C33 H15 121.4 . . ?
C35 C34 N20 109.5(15) . . ?
C35 C34 C33 132.5(16) . . ?
N20 C34 C33 118.0(14) . . ?
C34 C35 N21 106.3(14) . . ?
C34 C35 H17 126.9 . . ?
N21 C35 H17 126.9 . . ?
N20 C36 N21 114.3(15) . . ?
N20 C36 H18A 122.8 . . ?
N21 C36 H18A 122.8 . . ?
O19 C37 H37A 109.5 . . ?
O19 C37 H37B 109.5 . . ?
H37A C37 H37B 109.5 . . ?
O19 C37 H37C 109.5 . . ?
H37A C37 H37C 109.5 . . ?
H37B C37 H37C 109.5 . . ?
O20 C38 H38A 109.5 . . ?
O20 C38 H38B 109.5 . . ?
H38A C38 H38B 109.5 . . ?
O20 C38 H38C 109.5 . . ?
H38A C38 H38C 109.5 . . ?
H38B C38 H38C 109.5 . . ?
O2 Dy1 O1 52.9(3) . . ?
O2 Dy1 N2 77.4(4) . . ?
O1 Dy1 N2 122.5(3) . . ?
O2 Dy1 N8 143.2(4) . . ?
O1 Dy1 N8 147.2(4) . . ?
N2 Dy1 N8 89.9(4) . . ?
O2 Dy1 N6 120.8(4) . . ?
O1 Dy1 N6 70.4(4) . . ?
N2 Dy1 N6 159.2(4) . . ?
N8 Dy1 N6 80.5(4) . . ?
O2 Dy1 N5 83.1(4) . . ?
O1 Dy1 N5 76.4(4) . . ?
N2 Dy1 N5 129.2(4) . . ?
N8 Dy1 N5 78.6(4) . . ?
N6 Dy1 N5 67.2(4) . . ?
O2 Dy1 N9 144.1(4) . . ?
O1 Dy1 N9 118.8(4) . . ?
N2 Dy1 N9 83.6(4) . . ?
N8 Dy1 N9 65.7(4) . . ?
N6 Dy1 N9 75.6(4) . . ?
N5 Dy1 N9 131.8(4) . . ?
O2 Dy1 N3 73.0(3) . . ?
O1 Dy1 N3 72.4(3) . . ?
N2 Dy1 N3 66.1(4) . . ?
N8 Dy1 N3 132.9(4) . . ?
N6 Dy1 N3 107.5(4) . . ?
N5 Dy1 N3 148.1(4) . . ?
N9 Dy1 N3 71.5(4) . . ?
O2 Dy1 N1 77.8(4) . . ?
O1 Dy1 N1 119.5(4) . . ?
N2 Dy1 N1 66.4(4) . . ?
N8 Dy1 N1 65.5(4) . . ?
N6 Dy1 N1 124.2(4) . . ?
N5 Dy1 N1 63.8(4) . . ?
N9 Dy1 N1 121.7(4) . . ?
N3 Dy1 N1 128.2(4) . . ?
O2 Dy1 N11 26.8(3) . . ?
O1 Dy1 N11 26.3(3) . . ?
N2 Dy1 N11 99.3(4) . . ?
N8 Dy1 N11 158.9(4) . . ?
N6 Dy1 N11 96.1(4) . . ?
N5 Dy1 N11 80.9(4) . . ?
N9 Dy1 N11 133.9(4) . . ?
N3 Dy1 N11 68.2(4) . . ?
N1 Dy1 N11 100.7(4) . . ?
O4 Dy2 O5 52.6(3) . . ?
O4 Dy2 N13 122.9(4) . . ?
O5 Dy2 N13 79.2(4) . . ?
O4 Dy2 N19 147.0(4) . . ?
O5 Dy2 N19 143.4(4) . . ?
N13 Dy2 N19 89.8(4) . . ?
O4 Dy2 N14 72.1(4) . . ?
O5 Dy2 N14 74.4(4) . . ?
N13 Dy2 N14 66.4(4) . . ?
N19 Dy2 N14 132.4(4) . . ?
O4 Dy2 N17 70.9(3) . . ?
O5 Dy2 N17 121.2(4) . . ?
N13 Dy2 N17 156.1(4) . . ?
N19 Dy2 N17 80.1(4) . . ?
N14 Dy2 N17 105.0(4) . . ?
O4 Dy2 N20 118.3(4) . . ?
O5 Dy2 N20 144.7(4) . . ?
N13 Dy2 N20 82.4(4) . . ?
N19 Dy2 N20 65.6(4) . . ?
N14 Dy2 N20 70.6(4) . . ?
N17 Dy2 N20 73.7(4) . . ?
O4 Dy2 N16 77.2(4) . . ?
O5 Dy2 N16 83.4(3) . . ?
N13 Dy2 N16 130.8(4) . . ?
N19 Dy2 N16 77.7(4) . . ?
N14 Dy2 N16 148.9(4) . . ?
N17 Dy2 N16 68.3(4) . . ?
N20 Dy2 N16 130.7(4) . . ?
O4 Dy2 N12 119.5(3) . . ?
O5 Dy2 N12 77.7(4) . . ?
N13 Dy2 N12 68.0(4) . . ?
N19 Dy2 N12 65.8(4) . . ?
N14 Dy2 N12 129.8(4) . . ?
N17 Dy2 N12 125.1(4) . . ?
N20 Dy2 N12 122.2(4) . . ?
N16 Dy2 N12 63.5(4) . . ?
O4 Dy2 N22 25.7(3) . . ?
O5 Dy2 N22 27.3(3) . . ?
N13 Dy2 N22 100.4(4) . . ?
N19 Dy2 N22 159.5(4) . . ?
N14 Dy2 N22 68.0(4) . . ?
N17 Dy2 N22 96.2(4) . . ?
N20 Dy2 N22 132.9(4) . . ?
N16 Dy2 N22 82.3(4) . . ?
N12 Dy2 N22 101.5(4) . . ?
C1 N1 C13 109.0(12) . . ?
C1 N1 C7 110.5(11) . . ?
C13 N1 C7 110.1(12) . . ?
C1 N1 Dy1 109.3(9) . . ?
C13 N1 Dy1 112.8(8) . . ?
C7 N1 Dy1 105.0(9) . . ?
C3 N2 C2 119.4(13) . . ?
C3 N2 Dy1 121.4(10) . . ?
C2 N2 Dy1 118.1(9) . . ?
C6 N3 C4 104.7(12) . . ?
C6 N3 Dy1 140.0(10) . . ?
C4 N3 Dy1 114.8(9) . . ?
C6 N4 C5 108.7(13) . . ?
C6 N4 H15A 125.7 . . ?
C5 N4 H15A 125.7 . . ?
C9 N5 C8 115.4(14) . . ?
C9 N5 Dy1 118.4(11) . . ?
C8 N5 Dy1 126.1(10) . . ?
C12 N6 C10 105.5(12) . . ?
C12 N6 Dy1 139.1(10) . . ?
C10 N6 Dy1 114.7(9) . . ?
C12 N7 C11 107.2(14) . . ?
C12 N7 H18 126.4 . . ?
C11 N7 H18 126.4 . . ?
C15 N8 C14 122.5(13) . . ?
C15 N8 Dy1 119.5(10) . . ?
C14 N8 Dy1 118.0(9) . . ?
C18 N9 C16 105.3(12) . . ?
C18 N9 Dy1 138.0(11) . . ?
C16 N9 Dy1 116.6(9) . . ?
C18 N10 C17 108.7(13) . . ?
C18 N10 H39 125.7 . . ?
C17 N10 H39 125.7 . . ?
O3 N11 O1 121.8(12) . . ?
O3 N11 O2 122.1(12) . . ?
O1 N11 O2 116.1(13) . . ?
O3 N11 Dy1 172.8(10) . . ?
O1 N11 Dy1 59.1(7) . . ?
O2 N11 Dy1 57.6(7) . . ?
C25 N12 C19 108.3(11) . . ?
C25 N12 C31 110.9(12) . . ?
C19 N12 C31 107.3(11) . . ?
C25 N12 Dy2 105.9(9) . . ?
C19 N12 Dy2 109.2(9) . . ?
C31 N12 Dy2 115.1(9) . . ?
C21 N13 C20 122.2(14) . . ?
C21 N13 Dy2 120.4(12) . . ?
C20 N13 Dy2 117.2(9) . . ?
C24 N14 C22 102.8(14) . . ?
C24 N14 Dy2 140.1(11) . . ?
C22 N14 Dy2 116.7(11) . . ?
C24 N15 C23 106.7(17) . . ?
C24 N15 H7 126.6 . . ?
C23 N15 H7 126.6 . . ?
C27 N16 C26 118.8(13) . . ?
C27 N16 Dy2 116.0(10) . . ?
C26 N16 Dy2 125.1(9) . . ?
C30 N17 C28 106.1(12) . . ?
C30 N17 Dy2 140.0(10) . . ?
C28 N17 Dy2 113.9(9) . . ?
C29 N18 C30 110.3(13) . . ?
C29 N18 H4 124.9 . . ?
C30 N18 H4 124.9 . . ?
C33 N19 C32 119.7(13) . . ?
C33 N19 Dy2 122.4(11) . . ?
C32 N19 Dy2 117.9(8) . . ?
C36 N20 C34 103.9(13) . . ?
C36 N20 Dy2 139.4(11) . . ?
C34 N20 Dy2 116.5(10) . . ?
C36 N21 C35 106.0(14) . . ?
C36 N21 H10 127.0 . . ?
C35 N21 H10 127.0 . . ?
O6 N22 O4 123.1(14) . . ?
O6 N22 O5 120.7(12) . . ?
O4 N22 O5 116.2(12) . . ?
O6 N22 Dy2 168.6(11) . . ?
O4 N22 Dy2 58.5(7) . . ?
O5 N22 Dy2 58.8(6) . . ?
O8 N23 O9 122.6(15) . . ?
O8 N23 O7 121.1(15) . . ?
O9 N23 O7 116.1(14) . . ?
O10 N24 O11 122(2) . . ?
O10 N24 O12 125.6(17) . . ?
O11 N24 O12 113(2) . . ?
O14 N25 O15 120.1(19) . . ?
O14 N25 O13 119.9(14) . . ?
O15 N25 O13 119.8(18) . . ?
O18 N26 O16 119.5(16) . . ?
O18 N26 O17 122.5(17) . . ?
O16 N26 O17 117.9(14) . . ?
N11 O1 Dy1 94.6(8) . . ?
N11 O2 Dy1 95.5(8) . . ?
N22 O4 Dy2 95.7(8) . . ?
N22 O5 Dy2 93.9(8) . . ?
C37 O19 H19 109.5 . . ?
C38 O20 H20 109.5 . . ?

loop_
_geom_bond_atom_site_label_1
_geom_bond_atom_site_label_2
_geom_bond_distance
_geom_bond_site_symmetry_2
_geom_bond_publ_flag
C1 N1 1.463(19) . ?
C1 C2 1.52(2) . ?
C1 H19A 0.9900 . ?
C1 H19B 0.9900 . ?
C2 N2 1.474(19) . ?
C2 H20A 0.9900 . ?
C2 H20B 0.9900 . ?
C3 N2 1.268(18) . ?
C3 C4 1.45(2) . ?
C3 H21 0.9500 . ?
C4 C5 1.38(2) . ?
C4 N3 1.396(18) . ?
C5 N4 1.344(19) . ?
C5 H23 0.9500 . ?
C6 N4 1.332(18) . ?
C6 N3 1.334(18) . ?
C6 H24 0.9500 . ?
C7 N1 1.491(19) . ?
C7 C8 1.54(2) . ?
C7 H25A 0.9900 . ?
C7 H25B 0.9900 . ?
C8 N5 1.43(2) . ?
C8 H26A 0.9900 . ?
C8 H26B 0.9900 . ?
C9 N5 1.33(2) . ?
C9 C10 1.43(2) . ?
C9 H27 0.9500 . ?
C10 C11 1.38(2) . ?
C10 N6 1.403(19) . ?
C11 N7 1.36(2) . ?
C11 H29 0.9500 . ?
C12 N6 1.334(19) . ?
C12 N7 1.34(2) . ?
C12 H30 0.9500 . ?
C13 N1 1.491(19) . ?
C13 C14 1.53(2) . ?
C13 H31A 0.9900 . ?
C13 H31B 0.9900 . ?
C14 N8 1.45(2) . ?
C14 H32A 0.9900 . ?
C14 H32B 0.9900 . ?
C15 N8 1.278(17) . ?
C15 C16 1.42(2) . ?
C15 H33 0.9500 . ?
C16 C17 1.36(2) . ?
C16 N9 1.375(18) . ?
C17 N10 1.35(2) . ?
C17 H35 0.9500 . ?
C18 N9 1.313(18) . ?
C18 N10 1.317(19) . ?
C18 H36 0.9500 . ?
C19 N12 1.501(18) . ?
C19 C20 1.51(2) . ?
C19 H7A 0.9900 . ?
C19 H7B 0.9900 . ?
C20 N13 1.482(19) . ?
C20 H8A 0.9900 . ?
C20 H8B 0.9900 . ?
C21 N13 1.29(2) . ?
C21 C22 1.44(2) . ?
C21 H9 0.9500 . ?
C22 C23 1.36(2) . ?
C22 N14 1.37(2) . ?
C23 N15 1.38(2) . ?
C23 H11 0.9500 . ?
C24 N15 1.31(2) . ?
C24 N14 1.33(2) . ?
C24 H12 0.9500 . ?
C25 N12 1.489(18) . ?
C25 C26 1.56(2) . ?
C25 H1A 0.9900 . ?
C25 H1B 0.9900 . ?
C26 N16 1.401(19) . ?
C26 H2A 0.9900 . ?
C26 H2B 0.9900 . ?
C27 N16 1.305(18) . ?
C27 C28 1.41(2) . ?
C27 H3 0.9500 . ?
C28 N17 1.390(18) . ?
C28 C29 1.41(2) . ?
C29 N18 1.329(18) . ?
C29 H5 0.9500 . ?
C30 N18 1.334(18) . ?
C30 N17 1.336(18) . ?
C30 H6 0.9500 . ?
C31 C32 1.52(2) . ?
C31 N12 1.53(2) . ?
C31 H13A 0.9900 . ?
C31 H13B 0.9900 . ?
C32 N19 1.470(18) . ?
C32 H14A 0.9900 . ?
C32 H14B 0.9900 . ?
C33 N19 1.285(18) . ?
C33 C34 1.45(2) . ?
C33 H15 0.9500 . ?
C34 C35 1.36(2) . ?
C34 N20 1.39(2) . ?
C35 N21 1.37(2) . ?
C35 H17 0.9500 . ?
C36 N20 1.30(2) . ?
C36 N21 1.33(2) . ?
C36 H18A 0.9500 . ?
C37 O19 1.420(19) . ?
C37 H37A 0.9800 . ?
C37 H37B 0.9800 . ?
C37 H37C 0.9800 . ?
C38 O20 1.44(2) . ?
C38 H38A 0.9800 . ?
C38 H38B 0.9800 . ?
C38 H38C 0.9800 . ?
Dy1 O2 2.419(9) . ?
Dy1 O1 2.454(10) . ?
Dy1 N2 2.473(12) . ?
Dy1 N8 2.481(12) . ?
Dy1 N6 2.486(12) . ?
Dy1 N5 2.509(12) . ?
Dy1 N9 2.517(11) . ?
Dy1 N3 2.527(12) . ?
Dy1 N1 2.688(13) . ?
Dy1 N11 2.851(14) . ?
Dy2 O4 2.443(10) . ?
Dy2 O5 2.444(9) . ?
Dy2 N13 2.453(12) . ?
Dy2 N19 2.463(12) . ?
Dy2 N14 2.465(13) . ?
Dy2 N17 2.470(12) . ?
Dy2 N20 2.507(13) . ?
Dy2 N16 2.507(12) . ?
Dy2 N12 2.641(13) . ?
Dy2 N22 2.850(14) . ?
N4 H15A 0.8800 . ?
N7 H18 0.8800 . ?
N10 H39 0.8800 . ?
N11 O3 1.205(15) . ?
N11 O1 1.267(15) . ?
N11 O2 1.293(15) . ?
N15 H7 0.8800 . ?
N18 H4 0.8800 . ?
N21 H10 0.8800 . ?
N22 O6 1.216(16) . ?
N22 O4 1.243(15) . ?
N22 O5 1.309(16) . ?
N23 O8 1.223(17) . ?
N23 O9 1.236(17) . ?
N23 O7 1.253(17) . ?
N24 O10 1.20(2) . ?
N24 O11 1.25(2) . ?
N24 O12 1.28(2) . ?
N25 O14 1.202(18) . ?
N25 O15 1.222(17) . ?
N25 O13 1.239(18) . ?
N26 O18 1.223(17) . ?
N26 O16 1.242(18) . ?
N26 O17 1.246(19) . ?
O19 H19 0.8400 . ?
O20 H20 0.8400 . ?
